data_7222302
loop_
_publ_author_name
'Kwit, Marcin'
'Rychlewska, Urszula'
'Prusinowska, Natalia'
'Bendzi\'nska-Berus, Wioletta'
'War\.zajtis, Beata'
'Gajewy, Jadwiga'
'Szymkowiak, Joanna'
'Jelecki, Maciej'

_publ_section_title
;
 Double helicity induction in chiral bis(triphenylacetamides)
;
_journal_name_full 'RSC Adv.'
_journal_paper_doi 10.1039/C5RA15554A
_journal_year 2015
_chemical_absolute_configuration rm
_chemical_formula_moiety 'C45 H40 N2 O2'
_chemical_formula_sum 'C45 H40 N2 O2'
_chemical_formula_weight 640.79
_chemical_name_systematic
; 
 ? 
;
_space_group_IT_number 4
_symmetry_cell_setting monoclinic
_symmetry_space_group_name_Hall 'P 2yb'
_symmetry_space_group_name_H-M 'P 1 21 1'
_atom_sites_solution_hydrogens geom
_atom_sites_solution_primary direct
_atom_sites_solution_secondary difmap
_audit_creation_method SHELXL-97
_audit_update_record
;
2015-07-23 deposited with the CCDC.
2015-09-25 downloaded from the CCDC.
;
_cell_angle_alpha 90.00
_cell_angle_beta 115.792(2)
_cell_angle_gamma 90.00
_cell_formula_units_Z 4
_cell_length_a 8.3781(2)
_cell_length_b 49.2719(9)
_cell_length_c 9.1582(2)
_cell_measurement_reflns_used 13942
_cell_measurement_temperature 130(2)
_cell_measurement_theta_max 76.4413
_cell_measurement_theta_min 2.6880
_cell_volume 3403.93(14)
_computing_cell_refinement
;
CrysAlisPro, Agilent Technologies (2013)
;
_computing_data_collection
;
CrysAlisPro, Agilent Technologies (2013)
;
_computing_data_reduction
;
CrysAlisPro, Agilent Technologies (2013)
;
_computing_molecular_graphics
;
Mercury (Bruno, et al. 2002)
;
_computing_publication_material 'SHELXL-97 (Sheldrick, 2008)'
_computing_structure_refinement 'SHELXL-97 (Sheldrick, 2008)'
_computing_structure_solution 'SHELXS-86 (Sheldrick, 2008)'
_diffrn_ambient_temperature 130(2)
_diffrn_detector_area_resol_mean 10.5357
_diffrn_measured_fraction_theta_full 0.999
_diffrn_measured_fraction_theta_max 0.999
_diffrn_measurement_device_type 'SuperNova, Atlas'
_diffrn_measurement_method '\w scans'
_diffrn_radiation_monochromator mirror
_diffrn_radiation_source 'SuperNova (Cu) X-ray Source'
_diffrn_radiation_type CuK\a
_diffrn_radiation_wavelength 1.54178
_diffrn_reflns_av_R_equivalents 0.0442
_diffrn_reflns_av_sigmaI/netI 0.0422
_diffrn_reflns_limit_h_max 9
_diffrn_reflns_limit_h_min -9
_diffrn_reflns_limit_k_max 58
_diffrn_reflns_limit_k_min -58
_diffrn_reflns_limit_l_max 8
_diffrn_reflns_limit_l_min -10
_diffrn_reflns_number 27330
_diffrn_reflns_theta_full 66.59
_diffrn_reflns_theta_max 66.59
_diffrn_reflns_theta_min 5.36
_diffrn_standards_decay_% 0
_diffrn_standards_interval_count 50
_diffrn_standards_number 2
_exptl_absorpt_coefficient_mu 0.591
_exptl_absorpt_correction_T_max 1.00000
_exptl_absorpt_correction_T_min 0.91056
_exptl_absorpt_correction_type multi-scan
_exptl_absorpt_process_details
;
CrysAlisPro (Empirical absorption correction using spherical harmonics,
implemented in SCALE3 ABSPACK scaling algorithm, Agilent Technologies 2013)
;
_exptl_crystal_colour colourless
_exptl_crystal_density_diffrn 1.250
_exptl_crystal_density_method 'not measured'
_exptl_crystal_description block
_exptl_crystal_F_000 1360
_exptl_crystal_size_max 0.2
_exptl_crystal_size_mid 0.1
_exptl_crystal_size_min 0.1
_refine_diff_density_max 0.172
_refine_diff_density_min -0.211
_refine_diff_density_rms 0.041
_refine_ls_abs_structure_details 'Flack H D (1983), Acta Cryst. A39, 876-881'
_refine_ls_abs_structure_Flack -0.2(2)
_refine_ls_extinction_method none
_refine_ls_goodness_of_fit_ref 1.061
_refine_ls_hydrogen_treatment constr
_refine_ls_matrix_type full
_refine_ls_number_parameters 883
_refine_ls_number_reflns 11975
_refine_ls_number_restraints 1
_refine_ls_restrained_S_all 1.061
_refine_ls_R_factor_all 0.0495
_refine_ls_R_factor_gt 0.0472
_refine_ls_shift/su_max 0.001
_refine_ls_shift/su_mean 0.000
_refine_ls_structure_factor_coef Fsqd
_refine_ls_weighting_details 'calc w=1/[\s^2^(Fo^2^)+(0.0492P)^2^+1.4657P] where P=(Fo^2^+2Fc^2^)/3'
_refine_ls_weighting_scheme calc
_refine_ls_wR_factor_gt 0.1120
_refine_ls_wR_factor_ref 0.1131
_reflns_number_gt 11561
_reflns_number_total 11975
_reflns_threshold_expression >2sigma(I)
_cod_data_source_file c5ra15554a2.cif
_cod_data_source_block 1
_cod_original_cell_volume 3403.93(13)
_cod_original_sg_symbol_H-M 'P 21'
_cod_database_code 7222302

loop_
_symmetry_equiv_pos_as_xyz
'x, y, z'
'-x, y+1/2, -z'

loop_
_atom_site_label
_atom_site_type_symbol
_atom_site_fract_x
_atom_site_fract_y
_atom_site_fract_z
_atom_site_U_iso_or_equiv
_atom_site_adp_type
_atom_site_occupancy
_atom_site_symmetry_multiplicity
_atom_site_calc_flag
_atom_site_refinement_flags
C3A C -0.1405(3) 0.50484(5) 0.8017(3) 0.0223(5) Uani 1 1 d .
H3A H -0.0247 0.5050 0.9009 0.027 Uiso 1 1 calc R
C4A C -0.2870(4) 0.49379(6) 0.8429(3) 0.0305(6) Uani 1 1 d .
H4A1 H -0.3047 0.4741 0.8197 0.037 Uiso 1 1 calc R
H4A2 H -0.2576 0.4969 0.9587 0.037 Uiso 1 1 calc R
C5A C -0.4511(4) 0.50967(6) 0.7342(3) 0.0318(6) Uani 1 1 d .
H5A1 H -0.5435 0.5087 0.7740 0.038 Uiso 1 1 calc R
H5A2 H -0.5008 0.5030 0.6211 0.038 Uiso 1 1 calc R
C6A C -0.3787(4) 0.53836(6) 0.7473(3) 0.0334(6) Uani 1 1 d .
H6A1 H -0.3630 0.5470 0.8504 0.040 Uiso 1 1 calc R
H6A2 H -0.4592 0.5497 0.6557 0.040 Uiso 1 1 calc R
C7A C -0.2000(3) 0.53455(5) 0.7419(3) 0.0251(5) Uani 1 1 d .
H7A H -0.2192 0.5360 0.6265 0.030 Uiso 1 1 calc R
N1A N -0.1248(3) 0.48893(4) 0.6733(2) 0.0229(4) Uani 1 1 d .
H1A H -0.2176 0.4879 0.5785 0.027 Uiso 1 1 calc R
C1A C 0.0242(3) 0.47580(5) 0.6927(3) 0.0203(5) Uani 1 1 d .
O1A O 0.1578(2) 0.47575(4) 0.8211(2) 0.0294(4) Uani 1 1 d .
C10A C 0.0183(3) 0.46243(5) 0.5349(3) 0.0197(5) Uani 1 1 d .
C11A C 0.0923(3) 0.48387(5) 0.4565(3) 0.0208(5) Uani 1 1 d .
C12A C 0.0830(3) 0.51149(5) 0.4798(3) 0.0240(5) Uani 1 1 d .
H12A H 0.0363 0.5176 0.5517 0.029 Uiso 1 1 calc R
C13A C 0.1405(4) 0.53047(5) 0.4003(3) 0.0299(5) Uani 1 1 d .
H13A H 0.1313 0.5493 0.4170 0.036 Uiso 1 1 calc R
C14A C 0.2110(4) 0.52188(6) 0.2971(3) 0.0338(6) Uani 1 1 d .
H14A H 0.2520 0.5347 0.2439 0.041 Uiso 1 1 calc R
C15A C 0.2213(4) 0.49438(6) 0.2718(3) 0.0331(6) Uani 1 1 d .
H15A H 0.2674 0.4883 0.1992 0.040 Uiso 1 1 calc R
C16A C 0.1648(3) 0.47557(5) 0.3520(3) 0.0260(5) Uani 1 1 d .
H16A H 0.1754 0.4567 0.3357 0.031 Uiso 1 1 calc R
C21A C -0.1738(3) 0.45476(5) 0.4182(3) 0.0218(5) Uani 1 1 d .
C22A C -0.2763(3) 0.43962(5) 0.4756(3) 0.0248(5) Uani 1 1 d .
H22A H -0.2263 0.4343 0.5864 0.030 Uiso 1 1 calc R
C23A C -0.4484(4) 0.43222(5) 0.3747(3) 0.0302(5) Uani 1 1 d .
H23A H -0.5165 0.4223 0.4165 0.036 Uiso 1 1 calc R
C24A C -0.5218(4) 0.43936(5) 0.2110(3) 0.0326(6) Uani 1 1 d .
H24A H -0.6403 0.4344 0.1410 0.039 Uiso 1 1 calc R
C25A C -0.4219(4) 0.45360(5) 0.1516(3) 0.0304(6) Uani 1 1 d .
H25A H -0.4703 0.4579 0.0395 0.036 Uiso 1 1 calc R
C26A C -0.2495(3) 0.46176(5) 0.2549(3) 0.0251(5) Uani 1 1 d .
H26A H -0.1834 0.4722 0.2130 0.030 Uiso 1 1 calc R
C31A C 0.1392(3) 0.43712(5) 0.5790(3) 0.0210(5) Uani 1 1 d .
C32A C 0.3186(3) 0.43975(5) 0.6844(3) 0.0274(5) Uani 1 1 d .
H32A H 0.3636 0.4570 0.7305 0.033 Uiso 1 1 calc R
C33A C 0.4331(4) 0.41756(6) 0.7233(3) 0.0327(6) Uani 1 1 d .
H33A H 0.5543 0.4197 0.7972 0.039 Uiso 1 1 calc R
C34A C 0.3703(4) 0.39239(6) 0.6544(3) 0.0342(6) Uani 1 1 d .
H34A H 0.4475 0.3772 0.6812 0.041 Uiso 1 1 calc R
C35A C 0.1944(4) 0.38974(5) 0.5468(3) 0.0315(6) Uani 1 1 d .
H35A H 0.1511 0.3727 0.4971 0.038 Uiso 1 1 calc R
C36A C 0.0786(3) 0.41186(5) 0.5095(3) 0.0253(5) Uani 1 1 d .
H36A H -0.0427 0.4096 0.4360 0.030 Uiso 1 1 calc R
N2A N -0.0684(3) 0.55466(4) 0.8373(2) 0.0249(4) Uani 1 1 d .
H2A H -0.0500 0.5571 0.9385 0.030 Uiso 1 1 calc R
C2A C 0.0272(3) 0.56973(5) 0.7812(3) 0.0220(5) Uani 1 1 d .
O2A O 0.0045(3) 0.56899(4) 0.6404(2) 0.0320(4) Uani 1 1 d .
C20A C 0.1738(3) 0.58739(5) 0.9152(3) 0.0224(5) Uani 1 1 d .
C41A C 0.3331(3) 0.56884(5) 1.0145(3) 0.0237(5) Uani 1 1 d .
C42A C 0.3346(3) 0.54128(5) 0.9871(3) 0.0258(5) Uani 1 1 d .
H42A H 0.2348 0.5330 0.9025 0.031 Uiso 1 1 calc R
C43A C 0.4822(4) 0.52549(5) 1.0829(3) 0.0327(6) Uani 1 1 d .
H43A H 0.4817 0.5066 1.0630 0.039 Uiso 1 1 calc R
C44A C 0.6285(4) 0.53721(6) 1.2060(4) 0.0395(7) Uani 1 1 d .
H44A H 0.7270 0.5263 1.2727 0.047 Uiso 1 1 calc R
C45A C 0.6305(4) 0.56483(7) 1.2316(4) 0.0414(7) Uani 1 1 d .
H45A H 0.7317 0.5730 1.3150 0.050 Uiso 1 1 calc R
C46A C 0.4858(4) 0.58065(6) 1.1362(3) 0.0339(6) Uani 1 1 d .
H46A H 0.4897 0.5997 1.1533 0.041 Uiso 1 1 calc R
C51A C 0.0867(3) 0.59986(5) 1.0164(3) 0.0224(5) Uani 1 1 d .
C52A C -0.0710(3) 0.61444(5) 0.9335(3) 0.0270(5) Uani 1 1 d .
H52A H -0.1132 0.6176 0.8205 0.032 Uiso 1 1 calc R
C53A C -0.1663(4) 0.62435(6) 1.0129(4) 0.0344(6) Uani 1 1 d .
H53A H -0.2738 0.6339 0.9539 0.041 Uiso 1 1 calc R
C54A C -0.1061(4) 0.62037(6) 1.1773(4) 0.0388(7) Uani 1 1 d .
H54A H -0.1710 0.6273 1.2322 0.047 Uiso 1 1 calc R
C55A C 0.0485(4) 0.60633(6) 1.2609(3) 0.0384(7) Uani 1 1 d .
H55A H 0.0907 0.6036 1.3744 0.046 Uiso 1 1 calc R
C56A C 0.1444(4) 0.59603(5) 1.1816(3) 0.0297(5) Uani 1 1 d .
H56A H 0.2508 0.5862 1.2416 0.036 Uiso 1 1 calc R
C61A C 0.2450(3) 0.60931(5) 0.8382(3) 0.0242(5) Uani 1 1 d .
C62A C 0.3147(4) 0.60123(6) 0.7316(3) 0.0314(6) Uani 1 1 d .
H62A H 0.3111 0.5826 0.7034 0.038 Uiso 1 1 calc R
C63A C 0.3889(4) 0.61990(7) 0.6667(3) 0.0396(7) Uani 1 1 d .
H63A H 0.4350 0.6141 0.5938 0.047 Uiso 1 1 calc R
C64A C 0.3964(4) 0.64712(6) 0.7076(4) 0.0398(7) Uani 1 1 d .
H64A H 0.4447 0.6600 0.6609 0.048 Uiso 1 1 calc R
C65A C 0.3334(4) 0.65520(6) 0.8160(4) 0.0390(7) Uani 1 1 d .
H65A H 0.3416 0.6737 0.8469 0.047 Uiso 1 1 calc R
C66A C 0.2571(3) 0.63641(5) 0.8815(3) 0.0300(6) Uani 1 1 d .
H66A H 0.2135 0.6423 0.9561 0.036 Uiso 1 1 calc R
C3B C 0.3133(3) 0.27360(5) 0.7755(3) 0.0242(5) Uani 1 1 d .
H3B H 0.3636 0.2694 0.8940 0.029 Uiso 1 1 calc R
C4B C 0.1129(4) 0.26957(6) 0.7015(4) 0.0420(7) Uani 1 1 d .
H4B1 H 0.0814 0.2526 0.7410 0.050 Uiso 1 1 calc R
H4B2 H 0.0607 0.2692 0.5816 0.050 Uiso 1 1 calc R
C5B C 0.0528(4) 0.29464(6) 0.7627(4) 0.0393(7) Uani 1 1 d .
H5B1 H -0.0757 0.2979 0.6986 0.047 Uiso 1 1 calc R
H5B2 H 0.0788 0.2927 0.8785 0.047 Uiso 1 1 calc R
C6B C 0.1608(4) 0.31722(6) 0.7387(4) 0.0427(7) Uani 1 1 d .
H6B1 H 0.1856 0.3315 0.8219 0.051 Uiso 1 1 calc R
H6B2 H 0.0961 0.3255 0.6301 0.051 Uiso 1 1 calc R
C7B C 0.3349(3) 0.30420(5) 0.7547(3) 0.0257(5) Uani 1 1 d .
H7B H 0.3467 0.3072 0.6519 0.031 Uiso 1 1 calc R
N1B N 0.4057(3) 0.25722(4) 0.7044(2) 0.0243(4) Uani 1 1 d .
H1B H 0.4319 0.2643 0.6292 0.029 Uiso 1 1 calc R
C1B C 0.4517(3) 0.23135(5) 0.7524(3) 0.0236(5) Uani 1 1 d .
O1B O 0.4244(3) 0.22131(4) 0.8617(2) 0.0348(4) Uani 1 1 d .
C10B C 0.5394(3) 0.21415(5) 0.6637(3) 0.0221(5) Uani 1 1 d .
C11B C 0.7328(3) 0.20694(5) 0.7834(3) 0.0244(5) Uani 1 1 d .
C12B C 0.7926(4) 0.20673(5) 0.9502(3) 0.0330(6) Uani 1 1 d .
H12B H 0.7147 0.2117 0.9961 0.040 Uiso 1 1 calc R
C13B C 0.9662(4) 0.19923(6) 1.0508(3) 0.0420(7) Uani 1 1 d .
H13B H 1.0056 0.1992 1.1650 0.050 Uiso 1 1 calc R
C14B C 1.0818(4) 0.19189(6) 0.9876(4) 0.0406(7) Uani 1 1 d .
H14B H 1.2002 0.1869 1.0574 0.049 Uiso 1 1 calc R
C15B C 1.0238(4) 0.19192(7) 0.8219(4) 0.0440(7) Uani 1 1 d .
H15B H 1.1022 0.1868 0.7768 0.053 Uiso 1 1 calc R
C16B C 0.8514(4) 0.19941(6) 0.7213(3) 0.0369(6) Uani 1 1 d .
H16B H 0.8130 0.1994 0.6072 0.044 Uiso 1 1 calc R
C21B C 0.4229(4) 0.18833(5) 0.6093(3) 0.0266(5) Uani 1 1 d .
C22B C 0.2395(4) 0.19143(6) 0.5298(3) 0.0359(6) Uani 1 1 d .
H22B H 0.1897 0.2091 0.5136 0.043 Uiso 1 1 calc R
C23B C 0.1280(5) 0.16901(8) 0.4736(4) 0.0464(8) Uani 1 1 d .
H23B H 0.0032 0.1715 0.4197 0.056 Uiso 1 1 calc R
C24B C 0.1998(5) 0.14312(7) 0.4966(4) 0.0497(9) Uani 1 1 d .
H24B H 0.1245 0.1277 0.4583 0.060 Uiso 1 1 calc R
C25B C 0.3805(5) 0.13989(6) 0.5753(4) 0.0441(8) Uani 1 1 d .
H25B H 0.4300 0.1222 0.5908 0.053 Uiso 1 1 calc R
C26B C 0.4921(4) 0.16230(5) 0.6325(3) 0.0332(6) Uani 1 1 d .
H26B H 0.6167 0.1597 0.6880 0.040 Uiso 1 1 calc R
C31B C 0.5456(3) 0.22884(5) 0.5177(3) 0.0217(5) Uani 1 1 d .
C32B C 0.6474(3) 0.25241(5) 0.5430(3) 0.0260(5) Uani 1 1 d .
H32B H 0.7043 0.2599 0.6488 0.031 Uiso 1 1 calc R
C33B C 0.6666(4) 0.26501(6) 0.4157(3) 0.0313(6) Uani 1 1 d .
H33B H 0.7337 0.2813 0.4345 0.038 Uiso 1 1 calc R
C34B C 0.5881(4) 0.25392(6) 0.2617(3) 0.0342(6) Uani 1 1 d .
H34B H 0.6046 0.2622 0.1756 0.041 Uiso 1 1 calc R
C35B C 0.4852(4) 0.23065(6) 0.2330(3) 0.0309(6) Uani 1 1 d .
H35B H 0.4296 0.2231 0.1271 0.037 Uiso 1 1 calc R
C36B C 0.4643(3) 0.21846(5) 0.3606(3) 0.0260(5) Uani 1 1 d .
H36B H 0.3928 0.2027 0.3401 0.031 Uiso 1 1 calc R
N2B N 0.4892(3) 0.31561(4) 0.8897(2) 0.0249(4) Uani 1 1 d .
H2B H 0.4973 0.3137 0.9882 0.030 Uiso 1 1 calc R
C2B C 0.6200(3) 0.32892(5) 0.8721(3) 0.0205(5) Uani 1 1 d .
O2B O 0.6278(3) 0.33033(4) 0.7435(2) 0.0328(4) Uani 1 1 d .
C20B C 0.7670(3) 0.34121(5) 1.0329(3) 0.0196(5) Uani 1 1 d .
C41B C 0.9150(3) 0.31951(5) 1.1057(3) 0.0214(5) Uani 1 1 d .
C42B C 0.8804(4) 0.29203(5) 1.0818(3) 0.0284(5) Uani 1 1 d .
H42B H 0.7639 0.2861 1.0126 0.034 Uiso 1 1 calc R
C43B C 1.0141(4) 0.27287(6) 1.1581(4) 0.0364(6) Uani 1 1 d .
H43B H 0.9876 0.2541 1.1413 0.044 Uiso 1 1 calc R
C44B C 1.1841(4) 0.28113(6) 1.2573(4) 0.0351(6) Uani 1 1 d .
H44B H 1.2751 0.2681 1.3085 0.042 Uiso 1 1 calc R
C45B C 1.2211(4) 0.30850(6) 1.2818(3) 0.0340(6) Uani 1 1 d .
H45B H 1.3381 0.3143 1.3508 0.041 Uiso 1 1 calc R
C46B C 1.0878(3) 0.32765(5) 1.2059(3) 0.0272(5) Uani 1 1 d .
H46B H 1.1151 0.3464 1.2226 0.033 Uiso 1 1 calc R
C51B C 0.6887(3) 0.34765(5) 1.1531(3) 0.0200(5) Uani 1 1 d .
C52B C 0.5343(3) 0.36346(5) 1.1015(3) 0.0235(5) Uani 1 1 d .
H52B H 0.4802 0.3700 0.9932 0.028 Uiso 1 1 calc R
C53B C 0.4597(4) 0.36969(5) 1.2053(3) 0.0284(5) Uani 1 1 d .
H53B H 0.3538 0.3801 1.1675 0.034 Uiso 1 1 calc R
C54B C 0.5394(4) 0.36072(5) 1.3655(3) 0.0311(6) Uani 1 1 d .
H54B H 0.4893 0.3651 1.4377 0.037 Uiso 1 1 calc R
C55B C 0.6914(4) 0.34542(6) 1.4180(3) 0.0305(6) Uani 1 1 d .
H55B H 0.7467 0.3393 1.5273 0.037 Uiso 1 1 calc R
C56B C 0.7653(3) 0.33873(5) 1.3133(3) 0.0247(5) Uani 1 1 d .
H56B H 0.8694 0.3279 1.3515 0.030 Uiso 1 1 calc R
C61B C 0.8446(3) 0.36705(5) 0.9930(3) 0.0204(5) Uani 1 1 d .
C62B C 0.9233(3) 0.36530(5) 0.8865(3) 0.0269(5) Uani 1 1 d .
H62B H 0.9238 0.3484 0.8369 0.032 Uiso 1 1 calc R
C63B C 1.0007(4) 0.38778(6) 0.8517(3) 0.0309(6) Uani 1 1 d .
H63B H 1.0526 0.3861 0.7782 0.037 Uiso 1 1 calc R
C64B C 1.0029(3) 0.41266(5) 0.9236(3) 0.0300(6) Uani 1 1 d .
H64B H 1.0547 0.4281 0.8991 0.036 Uiso 1 1 calc R
C65B C 0.9287(4) 0.41455(5) 1.0313(3) 0.0302(6) Uani 1 1 d .
H65B H 0.9315 0.4314 1.0830 0.036 Uiso 1 1 calc R
C66B C 0.8492(3) 0.39201(5) 1.0654(3) 0.0243(5) Uani 1 1 d .
H66B H 0.7976 0.3938 1.1391 0.029 Uiso 1 1 calc R

loop_
_atom_site_aniso_label
_atom_site_aniso_U_11
_atom_site_aniso_U_22
_atom_site_aniso_U_33
_atom_site_aniso_U_23
_atom_site_aniso_U_13
_atom_site_aniso_U_12
C3A 0.0240(12) 0.0264(12) 0.0141(11) -0.0026(9) 0.0060(9) 0.0006(9)
C4A 0.0345(15) 0.0326(13) 0.0303(13) -0.0005(11) 0.0197(12) -0.0017(11)
C5A 0.0264(14) 0.0385(15) 0.0321(14) -0.0074(11) 0.0142(12) -0.0046(11)
C6A 0.0271(14) 0.0331(14) 0.0378(15) -0.0037(12) 0.0121(12) 0.0013(11)
C7A 0.0263(13) 0.0239(12) 0.0232(12) -0.0044(9) 0.0091(10) -0.0018(10)
N1A 0.0183(10) 0.0313(11) 0.0179(9) -0.0033(8) 0.0069(8) 0.0011(8)
C1A 0.0203(12) 0.0212(11) 0.0199(12) 0.0006(9) 0.0092(10) -0.0021(9)
O1A 0.0243(9) 0.0387(10) 0.0206(9) -0.0040(7) 0.0053(8) 0.0038(7)
C10A 0.0205(12) 0.0208(11) 0.0195(11) 0.0001(9) 0.0101(10) 0.0015(9)
C11A 0.0153(11) 0.0307(12) 0.0148(10) 0.0017(9) 0.0049(9) -0.0007(9)
C12A 0.0202(12) 0.0305(13) 0.0222(11) 0.0009(9) 0.0100(10) 0.0016(9)
C13A 0.0334(14) 0.0261(13) 0.0326(13) 0.0032(10) 0.0165(12) 0.0011(10)
C14A 0.0395(16) 0.0347(14) 0.0335(14) 0.0103(11) 0.0218(13) 0.0012(12)
C15A 0.0362(15) 0.0393(15) 0.0318(14) 0.0038(11) 0.0224(12) 0.0030(12)
C16A 0.0292(13) 0.0267(12) 0.0240(12) -0.0005(10) 0.0134(11) 0.0005(10)
C21A 0.0247(12) 0.0189(11) 0.0220(12) -0.0023(9) 0.0103(10) 0.0024(9)
C22A 0.0271(13) 0.0257(12) 0.0210(11) -0.0033(9) 0.0098(10) -0.0027(10)
C23A 0.0262(13) 0.0297(13) 0.0352(14) -0.0063(11) 0.0139(11) -0.0043(10)
C24A 0.0232(13) 0.0287(13) 0.0340(14) -0.0099(11) 0.0013(11) -0.0015(10)
C25A 0.0310(14) 0.0280(13) 0.0220(12) -0.0029(10) 0.0021(11) 0.0047(11)
C26A 0.0272(13) 0.0236(12) 0.0203(12) -0.0012(9) 0.0065(10) 0.0023(10)
C31A 0.0256(12) 0.0229(11) 0.0178(11) 0.0027(9) 0.0126(10) 0.0041(9)
C32A 0.0234(13) 0.0330(13) 0.0231(12) 0.0013(10) 0.0075(10) 0.0042(10)
C33A 0.0271(14) 0.0448(16) 0.0233(12) 0.0059(11) 0.0084(11) 0.0121(11)
C34A 0.0477(17) 0.0357(15) 0.0257(13) 0.0109(11) 0.0220(13) 0.0194(12)
C35A 0.0479(17) 0.0238(12) 0.0293(13) 0.0008(10) 0.0228(13) 0.0065(11)
C36A 0.0303(14) 0.0263(12) 0.0206(12) -0.0002(9) 0.0124(11) 0.0015(10)
N2A 0.0274(11) 0.0291(11) 0.0184(9) -0.0062(8) 0.0103(8) -0.0065(9)
C2A 0.0227(12) 0.0218(11) 0.0211(12) -0.0009(9) 0.0093(10) 0.0015(9)
O2A 0.0339(10) 0.0398(10) 0.0217(9) -0.0029(7) 0.0116(8) -0.0077(8)
C20A 0.0239(12) 0.0210(11) 0.0214(11) 0.0008(9) 0.0090(10) -0.0001(9)
C41A 0.0213(12) 0.0276(12) 0.0230(12) 0.0050(9) 0.0103(10) 0.0012(10)
C42A 0.0245(13) 0.0308(13) 0.0253(12) 0.0036(10) 0.0137(11) 0.0019(10)
C43A 0.0361(15) 0.0304(14) 0.0389(15) 0.0098(11) 0.0231(13) 0.0091(11)
C44A 0.0259(14) 0.0498(18) 0.0404(16) 0.0165(13) 0.0122(13) 0.0110(12)
C45A 0.0230(14) 0.0510(18) 0.0376(16) 0.0078(13) 0.0015(12) -0.0006(12)
C46A 0.0253(14) 0.0336(14) 0.0338(14) 0.0020(11) 0.0043(11) -0.0028(11)
C51A 0.0240(12) 0.0206(11) 0.0221(12) -0.0026(9) 0.0096(10) -0.0045(9)
C52A 0.0280(13) 0.0282(13) 0.0242(12) 0.0004(10) 0.0107(11) 0.0002(10)
C53A 0.0333(15) 0.0310(14) 0.0413(15) -0.0053(11) 0.0185(13) 0.0014(11)
C54A 0.0499(18) 0.0372(15) 0.0394(16) -0.0106(12) 0.0289(15) -0.0031(13)
C55A 0.0515(19) 0.0445(16) 0.0195(13) -0.0046(11) 0.0157(13) -0.0066(14)
C56A 0.0330(14) 0.0299(13) 0.0237(13) 0.0002(10) 0.0100(11) -0.0022(11)
C61A 0.0169(12) 0.0295(13) 0.0231(12) 0.0051(10) 0.0059(10) -0.0004(9)
C62A 0.0322(15) 0.0357(14) 0.0274(13) -0.0022(11) 0.0138(12) -0.0053(11)
C63A 0.0354(16) 0.0568(19) 0.0298(14) 0.0013(13) 0.0172(13) -0.0082(13)
C64A 0.0316(15) 0.0440(17) 0.0419(16) 0.0146(13) 0.0143(13) -0.0049(12)
C65A 0.0336(15) 0.0255(13) 0.0558(18) 0.0095(12) 0.0175(14) -0.0004(11)
C66A 0.0244(13) 0.0277(13) 0.0387(15) 0.0037(11) 0.0144(11) 0.0015(10)
C3B 0.0260(13) 0.0272(12) 0.0214(12) -0.0041(9) 0.0123(10) -0.0006(10)
C4B 0.0305(16) 0.0331(15) 0.064(2) -0.0135(14) 0.0221(15) -0.0059(12)
C5B 0.0351(16) 0.0372(15) 0.0520(18) -0.0039(13) 0.0248(14) 0.0022(12)
C6B 0.0218(14) 0.0351(15) 0.062(2) -0.0032(14) 0.0097(14) 0.0020(11)
C7B 0.0208(12) 0.0303(13) 0.0211(12) -0.0043(10) 0.0045(10) -0.0016(10)
N1B 0.0262(11) 0.0296(11) 0.0191(10) -0.0018(8) 0.0117(8) 0.0008(8)
C1B 0.0213(12) 0.0327(13) 0.0160(11) -0.0035(9) 0.0074(10) -0.0009(10)
O1B 0.0499(12) 0.0373(10) 0.0264(9) 0.0030(8) 0.0252(9) 0.0062(9)
C10B 0.0250(12) 0.0262(12) 0.0150(11) 0.0004(9) 0.0087(10) 0.0012(9)
C11B 0.0275(13) 0.0207(11) 0.0231(12) 0.0014(9) 0.0092(10) -0.0004(9)
C12B 0.0390(16) 0.0321(14) 0.0235(13) 0.0013(10) 0.0095(12) 0.0044(11)
C13B 0.0470(18) 0.0366(15) 0.0243(14) -0.0011(11) -0.0013(13) 0.0034(13)
C14B 0.0312(15) 0.0305(14) 0.0444(17) 0.0028(12) 0.0016(13) 0.0031(11)
C15B 0.0354(17) 0.0471(18) 0.0500(18) 0.0108(14) 0.0191(14) 0.0114(13)
C16B 0.0355(16) 0.0464(16) 0.0288(14) 0.0082(12) 0.0141(12) 0.0108(13)
C21B 0.0361(14) 0.0311(13) 0.0141(11) -0.0016(9) 0.0123(11) -0.0065(11)
C22B 0.0338(16) 0.0475(17) 0.0232(13) 0.0003(11) 0.0092(12) -0.0077(12)
C23B 0.0432(18) 0.067(2) 0.0281(14) -0.0063(14) 0.0152(13) -0.0240(16)
C24B 0.075(3) 0.054(2) 0.0277(15) -0.0129(13) 0.0304(17) -0.0343(18)
C25B 0.079(3) 0.0333(15) 0.0338(15) -0.0053(12) 0.0373(17) -0.0154(15)
C26B 0.0528(18) 0.0292(13) 0.0250(13) -0.0001(10) 0.0239(13) -0.0034(12)
C31B 0.0216(12) 0.0255(12) 0.0173(11) 0.0024(9) 0.0078(9) 0.0054(9)
C32B 0.0248(13) 0.0285(12) 0.0241(12) 0.0024(10) 0.0100(10) 0.0016(10)
C33B 0.0248(13) 0.0380(15) 0.0310(14) 0.0094(11) 0.0120(11) -0.0014(11)
C34B 0.0297(14) 0.0481(17) 0.0270(14) 0.0131(12) 0.0146(12) 0.0055(12)
C35B 0.0324(14) 0.0419(15) 0.0187(12) 0.0012(10) 0.0113(11) 0.0042(12)
C36B 0.0300(13) 0.0285(13) 0.0193(11) -0.0003(9) 0.0104(10) 0.0031(10)
N2B 0.0224(11) 0.0344(11) 0.0180(10) -0.0063(8) 0.0088(8) -0.0066(9)
C2B 0.0214(12) 0.0220(11) 0.0175(11) -0.0026(9) 0.0080(9) 0.0001(9)
O2B 0.0322(10) 0.0476(11) 0.0196(9) -0.0048(8) 0.0124(8) -0.0089(8)
C20B 0.0192(11) 0.0214(11) 0.0173(11) -0.0004(9) 0.0070(9) 0.0006(9)
C41B 0.0207(12) 0.0247(12) 0.0187(11) 0.0023(9) 0.0085(9) 0.0026(9)
C42B 0.0222(13) 0.0287(13) 0.0299(13) 0.0033(10) 0.0072(11) 0.0020(10)
C43B 0.0352(16) 0.0245(13) 0.0428(16) 0.0041(11) 0.0106(13) 0.0044(11)
C44B 0.0315(15) 0.0338(14) 0.0393(15) 0.0094(12) 0.0147(12) 0.0119(11)
C45B 0.0217(13) 0.0399(15) 0.0340(14) 0.0081(11) 0.0060(11) 0.0033(11)
C46B 0.0223(13) 0.0282(12) 0.0276(12) 0.0023(10) 0.0076(10) 0.0016(10)
C51B 0.0198(12) 0.0220(11) 0.0178(11) -0.0017(9) 0.0079(9) -0.0023(9)
C52B 0.0232(12) 0.0257(12) 0.0195(12) -0.0015(9) 0.0073(10) -0.0013(9)
C53B 0.0298(14) 0.0259(12) 0.0344(14) -0.0046(10) 0.0186(12) 0.0006(10)
C54B 0.0384(15) 0.0340(14) 0.0289(13) -0.0073(11) 0.0221(12) -0.0044(11)
C55B 0.0359(15) 0.0382(14) 0.0180(12) -0.0011(10) 0.0123(11) -0.0042(11)
C56B 0.0249(13) 0.0284(12) 0.0191(12) 0.0011(9) 0.0079(10) -0.0003(10)
C61B 0.0143(11) 0.0264(12) 0.0171(11) 0.0036(9) 0.0037(9) 0.0004(9)
C62B 0.0276(13) 0.0297(13) 0.0237(12) 0.0004(10) 0.0115(11) -0.0004(10)
C63B 0.0272(14) 0.0405(15) 0.0268(13) 0.0072(11) 0.0134(11) -0.0020(11)
C64B 0.0213(12) 0.0325(13) 0.0292(13) 0.0103(11) 0.0045(11) -0.0044(10)
C65B 0.0302(14) 0.0251(12) 0.0274(13) -0.0024(10) 0.0052(11) -0.0045(10)
C66B 0.0210(12) 0.0279(12) 0.0196(11) -0.0005(9) 0.0050(10) -0.0014(9)

loop_
_atom_type_symbol
_atom_type_description
_atom_type_scat_dispersion_real
_atom_type_scat_dispersion_imag
_atom_type_scat_source
C C 0.0181 0.0091 'International Tables Vol C Tables 4.2.6.8 and 6.1.1.4'
H H 0.0000 0.0000 'International Tables Vol C Tables 4.2.6.8 and 6.1.1.4'
N N 0.0311 0.0180 'International Tables Vol C Tables 4.2.6.8 and 6.1.1.4'
O O 0.0492 0.0322 'International Tables Vol C Tables 4.2.6.8 and 6.1.1.4'

loop_
_geom_angle_atom_site_label_1
_geom_angle_atom_site_label_2
_geom_angle_atom_site_label_3
_geom_angle
N1A C3A C4A 111.6(2)
N1A C3A C7A 110.21(18)
C4A C3A C7A 104.5(2)
N1A C3A H3A 110.1
C4A C3A H3A 110.1
C7A C3A H3A 110.1
C5A C4A C3A 104.4(2)
C5A C4A H4A1 110.9
C3A C4A H4A1 110.9
C5A C4A H4A2 110.9
C3A C4A H4A2 110.9
H4A1 C4A H4A2 108.9
C4A C5A C6A 102.2(2)
C4A C5A H5A1 111.3
C6A C5A H5A1 111.3
C4A C5A H5A2 111.3
C6A C5A H5A2 111.3
H5A1 C5A H5A2 109.2
C5A C6A C7A 104.2(2)
C5A C6A H6A1 110.9
C7A C6A H6A1 110.9
C5A C6A H6A2 110.9
C7A C6A H6A2 110.9
H6A1 C6A H6A2 108.9
N2A C7A C6A 113.2(2)
N2A C7A C3A 112.5(2)
C6A C7A C3A 105.7(2)
N2A C7A H7A 108.4
C6A C7A H7A 108.4
C3A C7A H7A 108.4
C1A N1A C3A 123.5(2)
C1A N1A H1A 118.2
C3A N1A H1A 118.2
O1A C1A N1A 122.4(2)
O1A C1A C10A 122.3(2)
N1A C1A C10A 115.12(19)
C21A C10A C31A 110.54(19)
C21A C10A C11A 110.65(18)
C31A C10A C11A 108.81(18)
C21A C10A C1A 110.26(18)
C31A C10A C1A 110.10(18)
C11A C10A C1A 106.39(18)
C12A C11A C16A 117.6(2)
C12A C11A C10A 122.5(2)
C16A C11A C10A 119.8(2)
C11A C12A C13A 121.5(2)
C11A C12A H12A 119.2
C13A C12A H12A 119.2
C14A C13A C12A 120.0(2)
C14A C13A H13A 120.0
C12A C13A H13A 120.0
C13A C14A C15A 119.4(2)
C13A C14A H14A 120.3
C15A C14A H14A 120.3
C14A C15A C16A 120.3(2)
C14A C15A H15A 119.9
C16A C15A H15A 119.9
C15A C16A C11A 121.1(2)
C15A C16A H16A 119.4
C11A C16A H16A 119.4
C26A C21A C22A 118.0(2)
C26A C21A C10A 122.3(2)
C22A C21A C10A 119.7(2)
C23A C22A C21A 121.4(2)
C23A C22A H22A 119.3
C21A C22A H22A 119.3
C22A C23A C24A 119.8(2)
C22A C23A H23A 120.1
C24A C23A H23A 120.1
C25A C24A C23A 119.7(2)
C25A C24A H24A 120.2
C23A C24A H24A 120.2
C24A C25A C26A 120.5(2)
C24A C25A H25A 119.7
C26A C25A H25A 119.7
C21A C26A C25A 120.6(2)
C21A C26A H26A 119.7
C25A C26A H26A 119.7
C36A C31A C32A 118.0(2)
C36A C31A C10A 122.4(2)
C32A C31A C10A 119.5(2)
C31A C32A C33A 121.2(3)
C31A C32A H32A 119.4
C33A C32A H32A 119.4
C34A C33A C32A 120.1(3)
C34A C33A H33A 119.9
C32A C33A H33A 119.9
C35A C34A C33A 119.1(2)
C35A C34A H34A 120.4
C33A C34A H34A 120.4
C34A C35A C36A 120.9(3)
C34A C35A H35A 119.6
C36A C35A H35A 119.6
C31A C36A C35A 120.6(2)
C31A C36A H36A 119.7
C35A C36A H36A 119.7
C2A N2A C7A 124.6(2)
C2A N2A H2A 117.7
C7A N2A H2A 117.7
O2A C2A N2A 122.8(2)
O2A C2A C20A 123.6(2)
N2A C2A C20A 113.65(19)
C51A C20A C61A 112.03(19)
C51A C20A C41A 113.38(19)
C61A C20A C41A 106.03(19)
C51A C20A C2A 106.16(19)
C61A C20A C2A 110.94(19)
C41A C20A C2A 108.31(19)
C42A C41A C46A 118.3(2)
C42A C41A C20A 123.2(2)
C46A C41A C20A 118.5(2)
C41A C42A C43A 120.5(2)
C41A C42A H42A 119.8
C43A C42A H42A 119.8
C44A C43A C42A 120.5(3)
C44A C43A H43A 119.7
C42A C43A H43A 119.7
C45A C44A C43A 119.5(3)
C45A C44A H44A 120.2
C43A C44A H44A 120.2
C44A C45A C46A 120.3(3)
C44A C45A H45A 119.8
C46A C45A H45A 119.8
C45A C46A C41A 120.8(3)
C45A C46A H46A 119.6
C41A C46A H46A 119.6
C56A C51A C52A 117.3(2)
C56A C51A C20A 125.0(2)
C52A C51A C20A 117.5(2)
C53A C52A C51A 121.4(2)
C53A C52A H52A 119.3
C51A C52A H52A 119.3
C54A C53A C52A 120.3(3)
C54A C53A H53A 119.9
C52A C53A H53A 119.9
C55A C54A C53A 119.3(3)
C55A C54A H54A 120.3
C53A C54A H54A 120.3
C54A C55A C56A 120.8(2)
C54A C55A H55A 119.6
C56A C55A H55A 119.6
C51A C56A C55A 120.9(3)
C51A C56A H56A 119.5
C55A C56A H56A 119.5
C66A C61A C62A 118.3(2)
C66A C61A C20A 122.6(2)
C62A C61A C20A 118.8(2)
C63A C62A C61A 121.0(3)
C63A C62A H62A 119.5
C61A C62A H62A 119.5
C62A C63A C64A 120.3(3)
C62A C63A H63A 119.9
C64A C63A H63A 119.9
C65A C64A C63A 119.3(3)
C65A C64A H64A 120.3
C63A C64A H64A 120.3
C64A C65A C66A 120.7(3)
C64A C65A H65A 119.7
C66A C65A H65A 119.7
C61A C66A C65A 120.4(3)
C61A C66A H66A 119.8
C65A C66A H66A 119.8
N1B C3B C4B 115.3(2)
N1B C3B C7B 111.96(19)
C4B C3B C7B 103.8(2)
N1B C3B H3B 108.5
C4B C3B H3B 108.5
C7B C3B H3B 108.5
C3B C4B C5B 101.9(2)
C3B C4B H4B1 111.4
C5B C4B H4B1 111.4
C3B C4B H4B2 111.4
C5B C4B H4B2 111.4
H4B1 C4B H4B2 109.2
C6B C5B C4B 103.2(2)
C6B C5B H5B1 111.1
C4B C5B H5B1 111.1
C6B C5B H5B2 111.1
C4B C5B H5B2 111.1
H5B1 C5B H5B2 109.1
C5B C6B C7B 106.4(2)
C5B C6B H6B1 110.5
C7B C6B H6B1 110.5
C5B C6B H6B2 110.5
C7B C6B H6B2 110.5
H6B1 C6B H6B2 108.6
N2B C7B C3B 112.4(2)
N2B C7B C6B 111.9(2)
C3B C7B C6B 105.2(2)
N2B C7B H7B 109.1
C3B C7B H7B 109.1
C6B C7B H7B 109.1
C1B N1B C3B 120.7(2)
C1B N1B H1B 119.7
C3B N1B H1B 119.7
O1B C1B N1B 121.4(2)
O1B C1B C10B 120.2(2)
N1B C1B C10B 118.4(2)
C31B C10B C21B 111.19(18)
C31B C10B C11B 107.51(19)
C21B C10B C11B 111.0(2)
C31B C10B C1B 113.42(19)
C21B C10B C1B 103.92(19)
C11B C10B C1B 109.86(18)
C12B C11B C16B 117.9(2)
C12B C11B C10B 123.1(2)
C16B C11B C10B 118.9(2)
C11B C12B C13B 120.3(3)
C11B C12B H12B 119.8
C13B C12B H12B 119.8
C14B C13B C12B 121.0(3)
C14B C13B H13B 119.5
C12B C13B H13B 119.5
C13B C14B C15B 119.2(3)
C13B C14B H14B 120.4
C15B C14B H14B 120.4
C14B C15B C16B 120.0(3)
C14B C15B H15B 120.0
C16B C15B H15B 120.0
C15B C16B C11B 121.5(3)
C15B C16B H16B 119.3
C11B C16B H16B 119.3
C26B C21B C22B 118.3(3)
C26B C21B C10B 123.3(2)
C22B C21B C10B 118.4(2)
C23B C22B C21B 121.1(3)
C23B C22B H22B 119.5
C21B C22B H22B 119.5
C24B C23B C22B 119.8(3)
C24B C23B H23B 120.1
C22B C23B H23B 120.1
C25B C24B C23B 119.5(3)
C25B C24B H24B 120.3
C23B C24B H24B 120.3
C24B C25B C26B 120.8(3)
C24B C25B H25B 119.6
C26B C25B H25B 119.6
C21B C26B C25B 120.6(3)
C21B C26B H26B 119.7
C25B C26B H26B 119.7
C36B C31B C32B 117.6(2)
C36B C31B C10B 122.5(2)
C32B C31B C10B 119.7(2)
C33B C32B C31B 121.1(2)
C33B C32B H32B 119.4
C31B C32B H32B 119.4
C34B C33B C32B 120.1(2)
C34B C33B H33B 119.9
C32B C33B H33B 119.9
C33B C34B C35B 120.0(2)
C33B C34B H34B 120.0
C35B C34B H34B 120.0
C34B C35B C36B 119.5(2)
C34B C35B H35B 120.3
C36B C35B H35B 120.3
C35B C36B C31B 121.7(2)
C35B C36B H36B 119.2
C31B C36B H36B 119.2
C2B N2B C7B 123.6(2)
C2B N2B H2B 118.2
C7B N2B H2B 118.2
O2B C2B N2B 122.5(2)
O2B C2B C20B 122.5(2)
N2B C2B C20B 114.96(19)
C51B C20B C61B 110.70(18)
C51B C20B C41B 110.14(18)
C61B C20B C41B 109.29(18)
C51B C20B C2B 110.17(18)
C61B C20B C2B 109.55(18)
C41B C20B C2B 106.91(18)
C42B C41B C46B 118.2(2)
C42B C41B C20B 122.3(2)
C46B C41B C20B 119.4(2)
C41B C42B C43B 121.0(2)
C41B C42B H42B 119.5
C43B C42B H42B 119.5
C44B C43B C42B 120.3(3)
C44B C43B H43B 119.8
C42B C43B H43B 119.8
C43B C44B C45B 119.4(2)
C43B C44B H44B 120.3
C45B C44B H44B 120.3
C44B C45B C46B 120.3(3)
C44B C45B H45B 119.8
C46B C45B H45B 119.8
C41B C46B C45B 120.7(2)
C41B C46B H46B 119.7
C45B C46B H46B 119.7
C56B C51B C52B 117.7(2)
C56B C51B C20B 123.0(2)
C52B C51B C20B 119.4(2)
C53B C52B C51B 121.2(2)
C53B C52B H52B 119.4
C51B C52B H52B 119.4
C52B C53B C54B 120.1(2)
C52B C53B H53B 120.0
C54B C53B H53B 120.0
C55B C54B C53B 119.3(2)
C55B C54B H54B 120.4
C53B C54B H54B 120.4
C54B C55B C56B 120.8(2)
C54B C55B H55B 119.6
C56B C55B H55B 119.6
C55B C56B C51B 120.9(2)
C55B C56B H56B 119.6
C51B C56B H56B 119.6
C66B C61B C62B 117.7(2)
C66B C61B C20B 122.9(2)
C62B C61B C20B 119.3(2)
C63B C62B C61B 121.3(2)
C63B C62B H62B 119.3
C61B C62B H62B 119.3
C64B C63B C62B 120.5(2)
C64B C63B H63B 119.8
C62B C63B H63B 119.8
C65B C64B C63B 118.8(2)
C65B C64B H64B 120.6
C63B C64B H64B 120.6
C64B C65B C66B 120.8(2)
C64B C65B H65B 119.6
C66B C65B H65B 119.6
C61B C66B C65B 120.9(2)
C61B C66B H66B 119.6
C65B C66B H66B 119.6

loop_
_geom_bond_atom_site_label_1
_geom_bond_atom_site_label_2
_geom_bond_distance
C3A N1A 1.466(3)
C3A C4A 1.533(3)
C3A C7A 1.566(3)
C3A H3A 1.0000
C4A C5A 1.517(4)
C4A H4A1 0.9900
C4A H4A2 0.9900
C5A C6A 1.522(4)
C5A H5A1 0.9900
C5A H5A2 0.9900
C6A C7A 1.531(4)
C6A H6A1 0.9900
C6A H6A2 0.9900
C7A N2A 1.457(3)
C7A H7A 1.0000
N1A C1A 1.347(3)
N1A H1A 0.8800
C1A O1A 1.221(3)
C1A C10A 1.569(3)
C10A C21A 1.542(3)
C10A C31A 1.545(3)
C10A C11A 1.551(3)
C11A C12A 1.385(3)
C11A C16A 1.399(3)
C12A C13A 1.394(4)
C12A H12A 0.9500
C13A C14A 1.380(4)
C13A H13A 0.9500
C14A C15A 1.384(4)
C14A H14A 0.9500
C15A C16A 1.388(4)
C15A H15A 0.9500
C16A H16A 0.9500
C21A C26A 1.390(3)
C21A C22A 1.401(3)
C22A C23A 1.381(4)
C22A H22A 0.9500
C23A C24A 1.395(4)
C23A H23A 0.9500
C24A C25A 1.373(4)
C24A H24A 0.9500
C25A C26A 1.398(4)
C25A H25A 0.9500
C26A H26A 0.9500
C31A C36A 1.390(3)
C31A C32A 1.395(4)
C32A C33A 1.395(4)
C32A H32A 0.9500
C33A C34A 1.387(4)
C33A H33A 0.9500
C34A C35A 1.377(4)
C34A H34A 0.9500
C35A C36A 1.399(4)
C35A H35A 0.9500
C36A H36A 0.9500
N2A C2A 1.347(3)
N2A H2A 0.8800
C2A O2A 1.220(3)
C2A C20A 1.568(3)
C20A C51A 1.535(3)
C20A C61A 1.544(3)
C20A C41A 1.545(3)
C41A C42A 1.382(4)
C41A C46A 1.406(4)
C42A C43A 1.400(4)
C42A H42A 0.9500
C43A C44A 1.380(4)
C43A H43A 0.9500
C44A C45A 1.380(5)
C44A H44A 0.9500
C45A C46A 1.386(4)
C45A H45A 0.9500
C46A H46A 0.9500
C51A C56A 1.387(3)
C51A C52A 1.402(4)
C52A C53A 1.382(4)
C52A H52A 0.9500
C53A C54A 1.378(4)
C53A H53A 0.9500
C54A C55A 1.371(5)
C54A H54A 0.9500
C55A C56A 1.392(4)
C55A H55A 0.9500
C56A H56A 0.9500
C61A C66A 1.384(4)
C61A C62A 1.396(4)
C62A C63A 1.381(4)
C62A H62A 0.9500
C63A C64A 1.386(5)
C63A H63A 0.9500
C64A C65A 1.371(5)
C64A H64A 0.9500
C65A C66A 1.399(4)
C65A H65A 0.9500
C66A H66A 0.9500
C3B N1B 1.453(3)
C3B C4B 1.525(4)
C3B C7B 1.540(3)
C3B H3B 1.0000
C4B C5B 1.529(4)
C4B H4B1 0.9900
C4B H4B2 0.9900
C5B C6B 1.510(4)
C5B H5B1 0.9900
C5B H5B2 0.9900
C6B C7B 1.540(4)
C6B H6B1 0.9900
C6B H6B2 0.9900
C7B N2B 1.458(3)
C7B H7B 1.0000
N1B C1B 1.349(3)
N1B H1B 0.8800
C1B O1B 1.223(3)
C1B C10B 1.562(3)
C10B C31B 1.541(3)
C10B C21B 1.547(3)
C10B C11B 1.552(3)
C11B C12B 1.385(4)
C11B C16B 1.393(4)
C12B C13B 1.391(4)
C12B H12B 0.9500
C13B C14B 1.375(5)
C13B H13B 0.9500
C14B C15B 1.377(5)
C14B H14B 0.9500
C15B C16B 1.384(4)
C15B H15B 0.9500
C16B H16B 0.9500
C21B C26B 1.385(4)
C21B C22B 1.393(4)
C22B C23B 1.393(4)
C22B H22B 0.9500
C23B C24B 1.387(5)
C23B H23B 0.9500
C24B C25B 1.374(5)
C24B H24B 0.9500
C25B C26B 1.394(4)
C25B H25B 0.9500
C26B H26B 0.9500
C31B C36B 1.394(3)
C31B C32B 1.399(4)
C32B C33B 1.391(3)
C32B H32B 0.9500
C33B C34B 1.382(4)
C33B H33B 0.9500
C34B C35B 1.389(4)
C34B H34B 0.9500
C35B C36B 1.391(4)
C35B H35B 0.9500
C36B H36B 0.9500
N2B C2B 1.346(3)
N2B H2B 0.8800
C2B O2B 1.210(3)
C2B C20B 1.573(3)
C20B C51B 1.541(3)
C20B C61B 1.544(3)
C20B C41B 1.551(3)
C41B C42B 1.382(4)
C41B C46B 1.394(3)
C42B C43B 1.398(4)
C42B H42B 0.9500
C43B C44B 1.376(4)
C43B H43B 0.9500
C44B C45B 1.380(4)
C44B H44B 0.9500
C45B C46B 1.395(4)
C45B H45B 0.9500
C46B H46B 0.9500
C51B C56B 1.392(3)
C51B C52B 1.404(3)
C52B C53B 1.381(3)
C52B H52B 0.9500
C53B C54B 1.393(4)
C53B H53B 0.9500
C54B C55B 1.374(4)
C54B H54B 0.9500
C55B C56B 1.388(4)
C55B H55B 0.9500
C56B H56B 0.9500
C61B C66B 1.390(3)
C61B C62B 1.397(3)
C62B C63B 1.389(4)
C62B H62B 0.9500
C63B C64B 1.388(4)
C63B H63B 0.9500
C64B C65B 1.380(4)
C64B H64B 0.9500
C65B C66B 1.399(4)
C65B H65B 0.9500
C66B H66B 0.9500

loop_
_geom_torsion_atom_site_label_1
_geom_torsion_atom_site_label_2
_geom_torsion_atom_site_label_3
_geom_torsion_atom_site_label_4
_geom_torsion
N1A C3A C4A C5A -91.9(2)
C7A C3A C4A C5A 27.2(2)
C3A C4A C5A C6A -42.6(2)
C4A C5A C6A C7A 41.2(3)
C5A C6A C7A N2A -147.8(2)
C5A C6A C7A C3A -24.2(3)
N1A C3A C7A N2A -117.7(2)
C4A C3A C7A N2A 122.2(2)
N1A C3A C7A C6A 118.3(2)
C4A C3A C7A C6A -1.8(2)
C4A C3A N1A C1A -120.1(2)
C7A C3A N1A C1A 124.2(2)
C3A N1A C1A O1A 1.4(4)
C3A N1A C1A C10A -174.2(2)
O1A C1A C10A C21A 156.1(2)
N1A C1A C10A C21A -28.3(3)
O1A C1A C10A C31A 33.9(3)
N1A C1A C10A C31A -150.6(2)
O1A C1A C10A C11A -83.9(3)
N1A C1A C10A C11A 91.7(2)
C21A C10A C11A C12A 93.4(3)
C31A C10A C11A C12A -145.0(2)
C1A C10A C11A C12A -26.4(3)
C21A C10A C11A C16A -83.7(3)
C31A C10A C11A C16A 37.9(3)
C1A C10A C11A C16A 156.5(2)
C16A C11A C12A C13A 1.1(4)
C10A C11A C12A C13A -176.0(2)
C11A C12A C13A C14A -0.9(4)
C12A C13A C14A C15A 1.0(4)
C13A C14A C15A C16A -1.3(4)
C14A C15A C16A C11A 1.6(4)
C12A C11A C16A C15A -1.5(4)
C10A C11A C16A C15A 175.7(2)
C31A C10A C21A C26A -107.2(2)
C11A C10A C21A C26A 13.4(3)
C1A C10A C21A C26A 130.8(2)
C31A C10A C21A C22A 71.2(3)
C11A C10A C21A C22A -168.2(2)
C1A C10A C21A C22A -50.8(3)
C26A C21A C22A C23A -1.2(4)
C10A C21A C22A C23A -179.6(2)
C21A C22A C23A C24A 1.4(4)
C22A C23A C24A C25A 0.3(4)
C23A C24A C25A C26A -2.2(4)
C22A C21A C26A C25A -0.7(3)
C10A C21A C26A C25A 177.7(2)
C24A C25A C26A C21A 2.4(4)
C21A C10A C31A C36A 4.5(3)
C11A C10A C31A C36A -117.2(2)
C1A C10A C31A C36A 126.6(2)
C21A C10A C31A C32A -179.7(2)
C11A C10A C31A C32A 58.6(3)
C1A C10A C31A C32A -57.6(3)
C36A C31A C32A C33A -2.0(3)
C10A C31A C32A C33A -178.0(2)
C31A C32A C33A C34A 1.3(4)
C32A C33A C34A C35A 0.5(4)
C33A C34A C35A C36A -1.5(4)
C32A C31A C36A C35A 1.0(3)
C10A C31A C36A C35A 176.9(2)
C34A C35A C36A C31A 0.8(4)
C6A C7A N2A C2A -128.7(3)
C3A C7A N2A C2A 111.6(3)
C7A N2A C2A O2A 4.4(4)
C7A N2A C2A C20A -173.6(2)
O2A C2A C20A C51A 138.6(2)
N2A C2A C20A C51A -43.5(3)
O2A C2A C20A C61A 16.6(3)
N2A C2A C20A C61A -165.4(2)
O2A C2A C20A C41A -99.4(3)
N2A C2A C20A C41A 78.6(2)
C51A C20A C41A C42A 115.4(2)
C61A C20A C41A C42A -121.2(2)
C2A C20A C41A C42A -2.1(3)
C51A C20A C41A C46A -66.1(3)
C61A C20A C41A C46A 57.2(3)
C2A C20A C41A C46A 176.3(2)
C46A C41A C42A C43A 2.5(4)
C20A C41A C42A C43A -179.1(2)
C41A C42A C43A C44A -0.1(4)
C42A C43A C44A C45A -1.8(4)
C43A C44A C45A C46A 1.1(5)
C44A C45A C46A C41A 1.4(5)
C42A C41A C46A C45A -3.2(4)
C20A C41A C46A C45A 178.3(2)
C61A C20A C51A C56A -118.1(3)
C41A C20A C51A C56A 1.9(3)
C2A C20A C51A C56A 120.6(2)
C61A C20A C51A C52A 67.2(3)
C41A C20A C51A C52A -172.8(2)
C2A C20A C51A C52A -54.0(3)
C56A C51A C52A C53A -0.7(4)
C20A C51A C52A C53A 174.4(2)
C51A C52A C53A C54A 0.9(4)
C52A C53A C54A C55A -0.5(4)
C53A C54A C55A C56A -0.2(4)
C52A C51A C56A C55A 0.0(4)
C20A C51A C56A C55A -174.7(2)
C54A C55A C56A C51A 0.5(4)
C51A C20A C61A C66A 11.2(3)
C41A C20A C61A C66A -113.0(3)
C2A C20A C61A C66A 129.6(2)
C51A C20A C61A C62A -174.8(2)
C41A C20A C61A C62A 61.1(3)
C2A C20A C61A C62A -56.3(3)
C66A C61A C62A C63A -2.1(4)
C20A C61A C62A C63A -176.4(2)
C61A C62A C63A C64A 0.5(4)
C62A C63A C64A C65A 1.6(5)
C63A C64A C65A C66A -1.9(5)
C62A C61A C66A C65A 1.7(4)
C20A C61A C66A C65A 175.8(2)
C64A C65A C66A C61A 0.3(4)
N1B C3B C4B C5B -163.6(2)
C7B C3B C4B C5B -40.8(3)
C3B C4B C5B C6B 43.4(3)
C4B C5B C6B C7B -29.3(3)
N1B C3B C7B N2B -90.2(2)
C4B C3B C7B N2B 144.9(2)
N1B C3B C7B C6B 147.8(2)
C4B C3B C7B C6B 22.8(3)
C5B C6B C7B N2B -118.3(3)
C5B C6B C7B C3B 4.1(3)
C4B C3B N1B C1B -83.1(3)
C7B C3B N1B C1B 158.6(2)
C3B N1B C1B O1B -3.3(4)
C3B N1B C1B C10B 176.0(2)
O1B C1B C10B C31B 173.8(2)
N1B C1B C10B C31B -5.5(3)
O1B C1B C10B C21B 52.9(3)
N1B C1B C10B C21B -126.4(2)
O1B C1B C10B C11B -65.9(3)
N1B C1B C10B C11B 114.8(2)
C31B C10B C11B C12B 146.1(2)
C21B C10B C11B C12B -92.1(3)
C1B C10B C11B C12B 22.3(3)
C31B C10B C11B C16B -36.1(3)
C21B C10B C11B C16B 85.6(3)
C1B C10B C11B C16B -160.0(2)
C16B C11B C12B C13B 0.2(4)
C10B C11B C12B C13B 177.9(2)
C11B C12B C13B C14B 0.0(4)
C12B C13B C14B C15B -0.2(5)
C13B C14B C15B C16B 0.3(5)
C14B C15B C16B C11B -0.2(5)
C12B C11B C16B C15B 0.0(4)
C10B C11B C16B C15B -177.9(3)
C31B C10B C21B C26B 104.9(3)
C11B C10B C21B C26B -14.7(3)
C1B C10B C21B C26B -132.7(2)
C31B C10B C21B C22B -73.7(3)
C11B C10B C21B C22B 166.7(2)
C1B C10B C21B C22B 48.7(3)
C26B C21B C22B C23B -0.6(4)
C10B C21B C22B C23B 178.1(2)
C21B C22B C23B C24B 0.0(4)
C22B C23B C24B C25B 0.2(4)
C23B C24B C25B C26B 0.3(4)
C22B C21B C26B C25B 1.0(3)
C10B C21B C26B C25B -177.5(2)
C24B C25B C26B C21B -0.9(4)
C21B C10B C31B C36B -3.9(3)
C11B C10B C31B C36B 117.8(2)
C1B C10B C31B C36B -120.6(2)
C21B C10B C31B C32B -178.7(2)
C11B C10B C31B C32B -57.1(3)
C1B C10B C31B C32B 64.6(3)
C36B C31B C32B C33B 0.0(4)
C10B C31B C32B C33B 175.1(2)
C31B C32B C33B C34B -1.6(4)
C32B C33B C34B C35B 2.1(4)
C33B C34B C35B C36B -1.0(4)
C34B C35B C36B C31B -0.6(4)
C32B C31B C36B C35B 1.1(4)
C10B C31B C36B C35B -173.8(2)
C3B C7B N2B C2B 123.6(2)
C6B C7B N2B C2B -118.2(3)
C7B N2B C2B O2B -6.9(4)
C7B N2B C2B C20B 176.1(2)
O2B C2B C20B C51B 155.3(2)
N2B C2B C20B C51B -27.7(3)
O2B C2B C20B C61B 33.3(3)
N2B C2B C20B C61B -149.7(2)
O2B C2B C20B C41B -85.0(3)
N2B C2B C20B C41B 92.0(2)
C51B C20B C41B C42B 90.4(3)
C61B C20B C41B C42B -147.8(2)
C2B C20B C41B C42B -29.3(3)
C51B C20B C41B C46B -86.1(3)
C61B C20B C41B C46B 35.7(3)
C2B C20B C41B C46B 154.2(2)
C46B C41B C42B C43B 1.0(4)
C20B C41B C42B C43B -175.5(2)
C41B C42B C43B C44B -0.7(4)
C42B C43B C44B C45B 0.4(4)
C43B C44B C45B C46B -0.4(4)
C42B C41B C46B C45B -1.0(4)
C20B C41B C46B C45B 175.6(2)
C44B C45B C46B C41B 0.7(4)
C61B C20B C51B C56B -110.1(2)
C41B C20B C51B C56B 10.9(3)
C2B C20B C51B C56B 128.6(2)
C61B C20B C51B C52B 69.2(3)
C41B C20B C51B C52B -169.8(2)
C2B C20B C51B C52B -52.1(3)
C56B C51B C52B C53B -0.8(3)
C20B C51B C52B C53B 180.0(2)
C51B C52B C53B C54B 1.3(4)
C52B C53B C54B C55B -0.7(4)
C53B C54B C55B C56B -0.4(4)
C54B C55B C56B C51B 0.9(4)
C52B C51B C56B C55B -0.3(4)
C20B C51B C56B C55B 178.9(2)
C51B C20B C61B C66B 3.3(3)
C41B C20B C61B C66B -118.2(2)
C2B C20B C61B C66B 125.0(2)
C51B C20B C61B C62B 179.5(2)
C41B C20B C61B C62B 58.0(3)
C2B C20B C61B C62B -58.8(3)
C66B C61B C62B C63B -1.1(4)
C20B C61B C62B C63B -177.5(2)
C61B C62B C63B C64B 0.5(4)
C62B C63B C64B C65B 0.7(4)
C63B C64B C65B C66B -1.3(4)
C62B C61B C66B C65B 0.5(4)
C20B C61B C66B C65B 176.8(2)
C64B C65B C66B C61B 0.7(4)
